data_4073653
loop_
_publ_author_name
'Chaplin, Adrian B.'
'Dyson, Paul J.'

_publ_section_title
;
 Catalytic Activity of Bis-phosphine Ruthenium(II)&#x2212;Arene
 Compounds:&#x00A0; Chemoselective Hydrogenation and Mechanistic Insights
;
_journal_issue 17
_journal_name_full Organometallics
_journal_page_first 4357
_journal_paper_doi 10.1021/om7005112
_journal_volume 26
_journal_year 2007
_chemical_formula_moiety 'C31 H34 O2 P Ru, F6 P'
_chemical_formula_sum 'C31 H34 F6 O2 P2 Ru'
_chemical_formula_weight 715.59
_chemical_name_systematic
; 
 ? 
;
_space_group_IT_number 14
_symmetry_cell_setting monoclinic
_symmetry_space_group_name_Hall '-P 2yn'
_symmetry_space_group_name_H-M 'P 1 21/n 1'
_atom_sites_solution_hydrogens geom
_atom_sites_solution_primary direct
_atom_sites_solution_secondary difmap
_audit_creation_method SHELXL-97
_cell_angle_alpha 90.00
_cell_angle_beta 91.275(9)
_cell_angle_gamma 90.00
_cell_formula_units_Z 4
_cell_length_a 11.2561(7)
_cell_length_b 17.793(3)
_cell_length_c 15.176(3)
_cell_measurement_reflns_used 3859
_cell_measurement_temperature 140(2)
_cell_measurement_theta_max 26.04945
_cell_measurement_theta_min 1.7445
_cell_volume 3038.7(8)
_computing_cell_refinement 'Oxford Diffraction CrysAlis RED'
_computing_data_collection 'marresearch, mar345'
_computing_data_reduction 'Oxford Diffraction CrysAlis RED'
_computing_molecular_graphics 'ORTEP3 (Farrugia, 1997)'
_computing_publication_material 'Bruker SHELXTL'
_computing_structure_refinement 'SHELXL-97 (Sheldrick, 1997)'
_computing_structure_solution 'SIR97 (Altomare et al., 1999)'
_diffrn_ambient_temperature 140(2)
_diffrn_measured_fraction_theta_full 0.951
_diffrn_measured_fraction_theta_max 0.951
_diffrn_measurement_device_type 'MAR345 IPDS'
_diffrn_measurement_method '60 images with deltaphi = 3 deg. and exp. time = 180 sec.'
_diffrn_radiation_monochromator graphite
_diffrn_radiation_source 'fine-focus sealed tube'
_diffrn_radiation_type MoK\a
_diffrn_radiation_wavelength 0.71073
_diffrn_reflns_av_R_equivalents 0.0364
_diffrn_reflns_av_sigmaI/netI 0.0358
_diffrn_reflns_limit_h_max 12
_diffrn_reflns_limit_h_min -13
_diffrn_reflns_limit_k_max 20
_diffrn_reflns_limit_k_min -21
_diffrn_reflns_limit_l_max 18
_diffrn_reflns_limit_l_min -18
_diffrn_reflns_number 18291
_diffrn_reflns_theta_full 25.02
_diffrn_reflns_theta_max 25.02
_diffrn_reflns_theta_min 2.92
_exptl_absorpt_coefficient_mu 0.686
_exptl_absorpt_correction_T_max 0.7810
_exptl_absorpt_correction_T_min 0.3720
_exptl_absorpt_correction_type refdelf
_exptl_absorpt_process_details
; 
(See: Walker, N. & Stuart, D. (1983) Acta Cryst. A39, 158-166) 
;
_exptl_crystal_colour red
_exptl_crystal_density_diffrn 1.564
_exptl_crystal_density_method 'not measured'
_exptl_crystal_description prismatic
_exptl_crystal_F_000 1456
_exptl_crystal_size_max 0.35
_exptl_crystal_size_mid 0.30
_exptl_crystal_size_min 0.22
_refine_diff_density_max 0.983
_refine_diff_density_min -0.497
_refine_diff_density_rms 0.079
_refine_ls_extinction_method none
_refine_ls_goodness_of_fit_ref 1.062
_refine_ls_hydrogen_treatment constr
_refine_ls_matrix_type full
_refine_ls_number_parameters 384
_refine_ls_number_reflns 5100
_refine_ls_number_restraints 0
_refine_ls_restrained_S_all 1.062
_refine_ls_R_factor_all 0.0477
_refine_ls_R_factor_gt 0.0341
_refine_ls_shift/su_max 0.001
_refine_ls_shift/su_mean 0.000
_refine_ls_structure_factor_coef Fsqd
_refine_ls_weighting_details 'calc w=1/[\s^2^(Fo^2^)+(0.0387P)^2^+2.8259P] where P=(Fo^2^+2Fc^2^)/3'
_refine_ls_weighting_scheme calc
_refine_ls_wR_factor_gt 0.0781
_refine_ls_wR_factor_ref 0.0857
_reflns_number_gt 4033
_reflns_number_total 5100
_reflns_threshold_expression >2sigma(I)
_cod_data_source_file om7005112-file003.cif
_cod_data_source_block 2
_cod_depositor_comments
;
The following automatic conversions were performed:

'_symmetry_cell_setting' value 'Monoclinic' changed to 'monoclinic'
according to /home/saulius/struct/CIF-dictionaries/cif_core.dic
dictionary named 'cif_core.dic' version 2.4.1 from 2010-06-29.

Automatic conversion script
Id: cif_fix_values 1715 2011-07-08 13:25:40Z adriana 
;
_cod_original_cell_volume 3038.6(7)
_cod_original_sg_symbol_H-M P2(1)/n
_cod_database_code 4073653

loop_
_symmetry_equiv_pos_as_xyz
'x, y, z'
'-x+1/2, y+1/2, -z+1/2'
'-x, -y, -z'
'x-1/2, -y-1/2, z-1/2'

loop_
_atom_site_label
_atom_site_type_symbol
_atom_site_fract_x
_atom_site_fract_y
_atom_site_fract_z
_atom_site_U_iso_or_equiv
_atom_site_adp_type
_atom_site_occupancy
_atom_site_symmetry_multiplicity
_atom_site_calc_flag
_atom_site_refinement_flags
Ru1 Ru 0.29975(2) 0.239243(14) 0.894244(18) 0.02111(9) Uani 1 1 d .
P1 P 0.21775(7) 0.35845(5) 0.86694(6) 0.02067(19) Uani 1 1 d .
O1 O 0.2682(2) 0.26899(12) 1.02250(15) 0.0251(5) Uani 1 1 d .
O2 O 0.45881(18) 0.30213(13) 0.91355(16) 0.0270(5) Uani 1 1 d .
C1 C 0.2315(3) 0.12511(19) 0.9254(2) 0.0319(8) Uani 1 1 d .
C2 C 0.1591(3) 0.15988(19) 0.8590(2) 0.0301(8) Uani 1 1 d .
H2 H 0.0758 0.1637 0.8667 0.036 Uiso 1 1 calc R
C3 C 0.2101(3) 0.18880(18) 0.7818(2) 0.0261(7) Uani 1 1 d .
H3 H 0.1600 0.2127 0.7391 0.031 Uiso 1 1 calc R
C4 C 0.3329(3) 0.18332(18) 0.7659(2) 0.0265(8) Uani 1 1 d .
C5 C 0.4038(3) 0.14893(19) 0.8329(3) 0.0307(8) Uani 1 1 d .
H5 H 0.4872 0.1457 0.8253 0.037 Uiso 1 1 calc R
C6 C 0.3549(3) 0.11920(19) 0.9105(3) 0.0325(8) Uani 1 1 d .
H6 H 0.4052 0.0951 0.9529 0.039 Uiso 1 1 calc R
C7 C 0.1792(4) 0.1010(2) 1.0104(3) 0.0483(11) Uani 1 1 d .
H7A H 0.2219 0.0568 1.0329 0.072 Uiso 1 1 calc R
H7B H 0.0952 0.0885 1.0007 0.072 Uiso 1 1 calc R
H7C H 0.1863 0.1420 1.0533 0.072 Uiso 1 1 calc R
C8 C 0.3854(3) 0.2121(2) 0.6810(2) 0.0332(8) Uani 1 1 d .
H8 H 0.3273 0.2481 0.6535 0.040 Uiso 1 1 calc R
C9 C 0.3984(4) 0.1453(2) 0.6178(3) 0.0471(11) Uani 1 1 d .
H9A H 0.4564 0.1096 0.6426 0.071 Uiso 1 1 calc R
H9B H 0.4257 0.1634 0.5607 0.071 Uiso 1 1 calc R
H9C H 0.3214 0.1203 0.6097 0.071 Uiso 1 1 calc R
C10 C 0.5036(4) 0.2536(2) 0.6947(3) 0.0424(10) Uani 1 1 d .
H10A H 0.4930 0.2951 0.7362 0.064 Uiso 1 1 calc R
H10B H 0.5298 0.2735 0.6381 0.064 Uiso 1 1 calc R
H10C H 0.5635 0.2187 0.7185 0.064 Uiso 1 1 calc R
C11 C 0.1979(3) 0.39018(18) 0.9778(2) 0.0227(7) Uani 1 1 d .
C12 C 0.1551(3) 0.46113(18) 1.0013(2) 0.0247(7) Uani 1 1 d .
H12 H 0.1239 0.4941 0.9574 0.030 Uiso 1 1 calc R
C13 C 0.1583(3) 0.48304(19) 1.0891(2) 0.0273(8) Uani 1 1 d .
H13 H 0.1300 0.5312 1.1056 0.033 Uiso 1 1 calc R
C14 C 0.2033(3) 0.4338(2) 1.1527(2) 0.0285(8) Uani 1 1 d .
H14 H 0.2069 0.4492 1.2126 0.034 Uiso 1 1 calc R
C15 C 0.2429(3) 0.36303(19) 1.1309(2) 0.0258(7) Uani 1 1 d .
H15 H 0.2741 0.3306 1.1755 0.031 Uiso 1 1 calc R
C16 C 0.2372(3) 0.33861(18) 1.0423(2) 0.0219(7) Uani 1 1 d .
C17 C 0.0766(3) 0.36972(18) 0.8071(2) 0.0245(7) Uani 1 1 d .
C18 C 0.0553(3) 0.4241(2) 0.7430(2) 0.0327(8) Uani 1 1 d .
H18 H 0.1174 0.4570 0.7267 0.039 Uiso 1 1 calc R
C19 C -0.0559(4) 0.4306(2) 0.7025(3) 0.0417(10) Uani 1 1 d .
H19 H -0.0701 0.4681 0.6591 0.050 Uiso 1 1 calc R
C20 C -0.1459(3) 0.3825(2) 0.7256(3) 0.0422(10) Uani 1 1 d .
H20 H -0.2218 0.3867 0.6974 0.051 Uiso 1 1 calc R
C21 C -0.1269(3) 0.3284(2) 0.7890(3) 0.0387(9) Uani 1 1 d .
H21 H -0.1895 0.2955 0.8046 0.046 Uiso 1 1 calc R
C22 C -0.0158(3) 0.3220(2) 0.8305(3) 0.0305(8) Uani 1 1 d .
H22 H -0.0029 0.2850 0.8748 0.037 Uiso 1 1 calc R
C23 C 0.3216(3) 0.42356(18) 0.8168(2) 0.0240(7) Uani 1 1 d .
C24 C 0.3905(3) 0.47139(19) 0.8692(2) 0.0302(8) Uani 1 1 d .
H24 H 0.3774 0.4743 0.9308 0.036 Uiso 1 1 calc R
C25 C 0.4786(3) 0.5151(2) 0.8318(3) 0.0386(9) Uani 1 1 d .
H25 H 0.5258 0.5475 0.8679 0.046 Uiso 1 1 calc R
C26 C 0.4977(3) 0.5115(2) 0.7423(3) 0.0424(10) Uani 1 1 d .
H26 H 0.5583 0.5412 0.7170 0.051 Uiso 1 1 calc R
C27 C 0.4291(3) 0.4649(2) 0.6897(3) 0.0395(10) Uani 1 1 d .
H27 H 0.4412 0.4634 0.6280 0.047 Uiso 1 1 calc R
C28 C 0.3424(3) 0.4201(2) 0.7263(2) 0.0313(8) Uani 1 1 d .
H28 H 0.2970 0.3870 0.6899 0.038 Uiso 1 1 calc R
C29 C 0.5345(3) 0.3052(2) 0.9734(3) 0.0355(9) Uani 1 1 d .
C30 C 0.6365(4) 0.3582(2) 0.9615(4) 0.0552(13) Uani 1 1 d .
H30A H 0.6256 0.3854 0.9057 0.083 Uiso 1 1 calc R
H30B H 0.7110 0.3298 0.9607 0.083 Uiso 1 1 calc R
H30C H 0.6394 0.3943 1.0104 0.083 Uiso 1 1 calc R
C31 C 0.5295(4) 0.2607(3) 1.0562(3) 0.0457(11) Uani 1 1 d .
H31A H 0.5012 0.2927 1.1039 0.069 Uiso 1 1 calc R
H31B H 0.6091 0.2418 1.0717 0.069 Uiso 1 1 calc R
H31C H 0.4751 0.2182 1.0477 0.069 Uiso 1 1 calc R
P2 P 0.27776(8) 0.36725(5) 0.43599(7) 0.0308(2) Uani 1 1 d .
F1 F 0.3386(2) 0.29758(14) 0.48486(19) 0.0654(8) Uani 1 1 d .
F2 F 0.2193(2) 0.43562(15) 0.38418(19) 0.0652(8) Uani 1 1 d .
F3 F 0.17135(19) 0.31358(14) 0.40407(17) 0.0511(6) Uani 1 1 d .
F4 F 0.2100(3) 0.38787(19) 0.52233(19) 0.0770(9) Uani 1 1 d .
F5 F 0.3856(2) 0.41976(14) 0.46566(18) 0.0568(7) Uani 1 1 d .
F6 F 0.3473(2) 0.34537(14) 0.34888(17) 0.0528(6) Uani 1 1 d .

loop_
_atom_site_aniso_label
_atom_site_aniso_U_11
_atom_site_aniso_U_22
_atom_site_aniso_U_33
_atom_site_aniso_U_23
_atom_site_aniso_U_13
_atom_site_aniso_U_12
Ru1 0.01884(15) 0.02049(15) 0.02384(16) -0.00052(12) -0.00318(10) 0.00077(10)
P1 0.0204(4) 0.0195(4) 0.0221(5) 0.0008(3) -0.0009(3) -0.0007(3)
O1 0.0301(13) 0.0235(12) 0.0217(12) 0.0010(10) -0.0014(9) 0.0024(9)
O2 0.0180(12) 0.0248(13) 0.0379(15) -0.0049(11) -0.0037(10) 0.0004(9)
C1 0.047(2) 0.0166(17) 0.032(2) 0.0007(15) -0.0031(17) -0.0088(15)
C2 0.0288(19) 0.0215(18) 0.040(2) -0.0044(16) -0.0021(15) -0.0051(14)
C3 0.0285(18) 0.0217(18) 0.0276(19) -0.0061(14) -0.0093(14) 0.0006(13)
C4 0.0270(19) 0.0215(18) 0.031(2) -0.0112(15) -0.0036(14) 0.0045(13)
C5 0.0246(18) 0.0227(18) 0.045(2) -0.0110(16) -0.0033(16) 0.0090(14)
C6 0.044(2) 0.0170(18) 0.036(2) -0.0029(16) -0.0102(17) 0.0064(15)
C7 0.061(3) 0.039(2) 0.045(3) 0.011(2) -0.001(2) -0.015(2)
C8 0.033(2) 0.034(2) 0.033(2) -0.0055(17) 0.0039(16) 0.0076(15)
C9 0.050(3) 0.051(3) 0.040(3) -0.017(2) 0.0044(19) 0.010(2)
C10 0.041(2) 0.043(2) 0.043(2) -0.0024(19) 0.0147(18) -0.0021(17)
C11 0.0194(17) 0.0244(18) 0.0243(18) -0.0010(14) 0.0006(13) -0.0018(12)
C12 0.0226(17) 0.0221(17) 0.0295(19) 0.0008(15) 0.0011(13) -0.0004(13)
C13 0.0222(17) 0.0268(19) 0.033(2) -0.0070(15) 0.0078(14) -0.0033(13)
C14 0.0230(18) 0.037(2) 0.0255(19) -0.0063(16) 0.0054(14) -0.0056(14)
C15 0.0200(17) 0.034(2) 0.0232(18) 0.0026(15) 0.0000(13) -0.0049(13)
C16 0.0137(16) 0.0258(18) 0.0262(18) -0.0003(14) 0.0025(13) -0.0038(12)
C17 0.0254(18) 0.0242(18) 0.0237(18) -0.0034(14) -0.0048(14) 0.0038(13)
C18 0.031(2) 0.033(2) 0.034(2) 0.0037(17) 0.0007(15) 0.0079(15)
C19 0.045(2) 0.053(3) 0.028(2) 0.0041(19) -0.0046(17) 0.0198(19)
C20 0.034(2) 0.054(3) 0.038(2) -0.011(2) -0.0146(18) 0.0147(18)
C21 0.029(2) 0.035(2) 0.052(3) -0.0108(19) -0.0071(17) 0.0003(15)
C22 0.0279(19) 0.0254(19) 0.038(2) -0.0011(16) -0.0066(15) 0.0036(14)
C23 0.0247(18) 0.0212(17) 0.0264(19) 0.0062(14) 0.0046(14) 0.0031(13)
C24 0.0294(19) 0.0275(19) 0.034(2) 0.0023(16) 0.0041(15) -0.0044(14)
C25 0.034(2) 0.032(2) 0.050(3) 0.0035(19) 0.0066(18) -0.0072(16)
C26 0.032(2) 0.037(2) 0.059(3) 0.017(2) 0.0164(19) 0.0002(17)
C27 0.039(2) 0.045(2) 0.035(2) 0.0159(19) 0.0143(17) 0.0107(18)
C28 0.030(2) 0.031(2) 0.033(2) 0.0029(16) 0.0036(15) 0.0065(15)
C29 0.0210(19) 0.032(2) 0.053(3) -0.0190(18) -0.0080(17) 0.0080(14)
C30 0.031(2) 0.045(3) 0.090(4) -0.023(2) -0.012(2) -0.0030(18)
C31 0.036(2) 0.068(3) 0.033(2) -0.012(2) -0.0140(17) 0.0155(19)
P2 0.0281(5) 0.0314(5) 0.0327(5) 0.0050(4) -0.0046(4) -0.0010(4)
F1 0.0786(19) 0.0458(15) 0.0703(19) 0.0213(14) -0.0334(15) -0.0013(13)
F2 0.0804(19) 0.0474(16) 0.0666(19) 0.0080(14) -0.0225(15) 0.0240(13)
F3 0.0316(12) 0.0648(17) 0.0565(16) -0.0012(13) -0.0065(11) -0.0164(11)
F4 0.078(2) 0.104(2) 0.0490(18) -0.0213(17) 0.0220(14) -0.0116(17)
F5 0.0553(15) 0.0450(15) 0.0693(18) -0.0024(13) -0.0164(13) -0.0165(11)
F6 0.0538(15) 0.0496(15) 0.0556(16) -0.0056(12) 0.0185(12) -0.0112(11)

loop_
_atom_type_symbol
_atom_type_description
_atom_type_scat_dispersion_real
_atom_type_scat_dispersion_imag
_atom_type_scat_source
C C 0.0033 0.0016 'International Tables Vol C Tables 4.2.6.8 and 6.1.1.4'
H H 0.0000 0.0000 'International Tables Vol C Tables 4.2.6.8 and 6.1.1.4'
O O 0.0106 0.0060 'International Tables Vol C Tables 4.2.6.8 and 6.1.1.4'
F F 0.0171 0.0103 'International Tables Vol C Tables 4.2.6.8 and 6.1.1.4'
P P 0.1023 0.0942 'International Tables Vol C Tables 4.2.6.8 and 6.1.1.4'
Ru Ru -1.2594 0.8363 'International Tables Vol C Tables 4.2.6.8 and 6.1.1.4'

loop_
_geom_angle_atom_site_label_1
_geom_angle_atom_site_label_2
_geom_angle_atom_site_label_3
_geom_angle
O1 Ru1 O2 84.07(9)
O1 Ru1 C3 140.17(11)
O2 Ru1 C3 134.85(11)
O1 Ru1 C2 105.03(12)
O2 Ru1 C2 168.48(11)
C3 Ru1 C2 38.02(13)
O1 Ru1 C5 133.75(12)
O2 Ru1 C5 89.32(11)
C3 Ru1 C5 66.86(13)
C2 Ru1 C5 79.29(13)
O1 Ru1 C1 88.05(12)
O2 Ru1 C1 138.13(12)
C3 Ru1 C1 68.35(13)
C2 Ru1 C1 37.67(13)
C5 Ru1 C1 67.32(14)
O1 Ru1 C4 168.36(11)
O2 Ru1 C4 101.48(11)
C3 Ru1 C4 37.52(12)
C2 Ru1 C4 68.31(13)
C5 Ru1 C4 37.30(13)
C1 Ru1 C4 80.99(13)
O1 Ru1 C6 101.24(12)
O2 Ru1 C6 104.87(11)
C3 Ru1 C6 79.27(13)
C2 Ru1 C6 66.84(13)
C5 Ru1 C6 37.10(14)
C1 Ru1 C6 37.02(14)
C4 Ru1 C6 67.55(13)
O1 Ru1 P1 81.89(7)
O2 Ru1 P1 82.84(6)
C3 Ru1 P1 93.49(9)
C2 Ru1 P1 105.17(10)
C5 Ru1 P1 142.57(10)
C1 Ru1 P1 136.54(10)
C4 Ru1 P1 108.80(9)
C6 Ru1 P1 171.88(10)
C11 P1 C17 107.90(15)
C11 P1 C23 106.60(15)
C17 P1 C23 106.38(16)
C11 P1 Ru1 100.11(11)
C17 P1 Ru1 121.49(11)
C23 P1 Ru1 113.24(10)
C16 O1 Ru1 120.5(2)
C29 O2 Ru1 133.7(3)
C6 C1 C2 117.8(3)
C6 C1 C7 121.6(4)
C2 C1 C7 120.4(4)
C6 C1 Ru1 71.89(19)
C2 C1 Ru1 69.38(19)
C7 C1 Ru1 126.2(3)
C3 C2 C1 120.6(3)
C3 C2 Ru1 70.22(19)
C1 C2 Ru1 72.9(2)
C4 C3 C2 122.2(3)
C4 C3 Ru1 73.82(19)
C2 C3 Ru1 71.8(2)
C3 C4 C5 116.5(3)
C3 C4 C8 121.5(3)
C5 C4 C8 122.0(3)
C3 C4 Ru1 68.66(19)
C5 C4 Ru1 70.6(2)
C8 C4 Ru1 131.9(2)
C6 C5 C4 122.4(3)
C6 C5 Ru1 72.6(2)
C4 C5 Ru1 72.09(18)
C5 C6 C1 120.4(3)
C5 C6 Ru1 70.31(19)
C1 C6 Ru1 71.08(19)
C4 C8 C10 113.6(3)
C4 C8 C9 108.2(3)
C10 C8 C9 111.3(3)
C12 C11 C16 121.1(3)
C12 C11 P1 125.0(3)
C16 C11 P1 113.8(2)
C13 C12 C11 119.7(3)
C12 C13 C14 119.3(3)
C15 C14 C13 121.6(3)
C14 C15 C16 120.1(3)
O1 C16 C11 122.2(3)
O1 C16 C15 119.8(3)
C11 C16 C15 117.9(3)
C18 C17 C22 118.9(3)
C18 C17 P1 124.1(3)
C22 C17 P1 116.9(3)
C19 C18 C17 120.6(3)
C20 C19 C18 119.8(4)
C21 C20 C19 120.7(3)
C20 C21 C22 119.8(4)
C21 C22 C17 120.2(3)
C24 C23 C28 119.0(3)
C24 C23 P1 120.3(3)
C28 C23 P1 120.3(3)
C23 C24 C25 120.1(4)
C26 C25 C24 120.2(4)
C27 C26 C25 120.1(4)
C26 C27 C28 120.3(4)
C27 C28 C23 120.2(4)
O2 C29 C31 124.1(3)
O2 C29 C30 117.2(4)
C31 C29 C30 118.7(4)
F4 P2 F2 91.74(18)
F4 P2 F5 90.47(16)
F2 P2 F5 89.75(15)
F4 P2 F1 90.28(18)
F2 P2 F1 177.97(18)
F5 P2 F1 90.45(14)
F4 P2 F3 91.03(15)
F2 P2 F3 90.46(15)
F5 P2 F3 178.48(15)
F1 P2 F3 89.29(14)
F4 P2 F6 179.26(18)
F2 P2 F6 88.99(15)
F5 P2 F6 89.57(14)
F1 P2 F6 88.98(16)
F3 P2 F6 88.93(13)

loop_
_geom_bond_atom_site_label_1
_geom_bond_atom_site_label_2
_geom_bond_distance
Ru1 O1 2.056(2)
Ru1 O2 2.126(2)
Ru1 C3 2.159(3)
Ru1 C2 2.179(3)
Ru1 C5 2.207(3)
Ru1 C1 2.226(3)
Ru1 C4 2.226(3)
Ru1 C6 2.236(3)
Ru1 P1 2.3463(9)
P1 C11 1.794(3)
P1 C17 1.823(3)
P1 C23 1.824(3)
O1 C16 1.323(4)
O2 C29 1.233(4)
C1 C6 1.417(5)
C1 C2 1.423(5)
C1 C7 1.492(5)
C2 C3 1.413(5)
C3 C4 1.412(5)
C4 C5 1.418(5)
C4 C8 1.519(5)
C5 C6 1.414(5)
C8 C10 1.531(5)
C8 C9 1.536(5)
C11 C12 1.400(5)
C11 C16 1.406(5)
C12 C13 1.388(5)
C13 C14 1.391(5)
C14 C15 1.378(5)
C15 C16 1.413(5)
C17 C18 1.389(5)
C17 C22 1.395(5)
C18 C19 1.387(5)
C19 C20 1.377(6)
C20 C21 1.375(6)
C21 C22 1.392(5)
C23 C24 1.389(5)
C23 C28 1.400(5)
C24 C25 1.392(5)
C25 C26 1.381(6)
C26 C27 1.376(6)
C27 C28 1.385(5)
C29 C31 1.487(6)
C29 C30 1.500(5)
P2 F4 1.574(3)
P2 F2 1.584(2)
P2 F5 1.589(2)
P2 F1 1.592(3)
P2 F3 1.598(2)
P2 F6 1.599(3)
